data_2104683
loop_
_publ_author_name
'Li, Liang'
'Sch\"onleber, Andreas'
'van Smaalen, Sander'

_publ_section_title
;
 Modulation functions of incommensurately modulated Cr~2~P~2~O~7~
 studied by the maximum entropy method (MEM)
;
_journal_coeditor_code BP5028
_journal_issue 2
_journal_name_full 'Acta Crystallographica Section B'
_journal_page_first 130
_journal_page_last 140
_journal_paper_doi 10.1107/S0108768110003393
_journal_volume 66
_journal_year 2010
_chemical_formula_sum 'Cr2 O7 P2'
_chemical_formula_weight 277.9
_chemical_name_systematic ' ?'
_space_group_ssg_name C2/m(\a0\g)-1s
_symmetry_cell_setting monoclinic
_cell_angle_alpha 90
_cell_angle_beta 108.6111
_cell_angle_gamma 90
_cell_formula_units_Z 2
_cell_length_a 7.0192
_cell_length_b 8.4063
_cell_length_c 4.6264
_cell_modulation_dimension 1
_cell_volume 258.708
_computing_publication_material 'Jana2006 (Petricek, Dusek & Palatinus, 2006)'
_computing_structure_refinement 'Jana2006 (Petricek, Dusek & Palatinus, 2006)'
_diffrn_ambient_temperature 293
_diffrn_radiation_source 'X-ray tube'
_diffrn_radiation_type 'Mo K\a'
_diffrn_radiation_wavelength 0.71069
_exptl_absorpt_coefficient_mu 4.799
_exptl_absorpt_correction_T_max 0.67729
_exptl_absorpt_correction_T_min 0.43451
_exptl_absorpt_correction_type gaussian
_exptl_absorpt_process_details
;
CrysAlis RED, Oxford Diffraction Ltd., Version 1.171.27p5 beta
Analytical numeric absorption correction using a multifaceted crystal
model.
;
_exptl_crystal_density_diffrn 3.5667
_exptl_crystal_F_000 268
_refine_diff_density_max 0.48
_refine_diff_density_min -0.47
_refine_ls_extinction_coef 62E1(10)
_refine_ls_extinction_method 'B-C type 1 Gaussian isotropic (Becker & Coppens, 1974)'
_refine_ls_goodness_of_fit_ref 1.58
_refine_ls_number_constraints 46
_refine_ls_number_parameters 170
_refine_ls_number_reflns 2409
_refine_ls_number_restraints 0
_refine_ls_R_factor_all 0.0484
_refine_ls_R_factor_gt 0.0217
_refine_ls_shift/su_max 0.0003
_refine_ls_shift/su_mean 0.0000
_refine_ls_structure_factor_coef F
_refine_ls_weighting_details w=1/(\s^2^(F)+0.0004F^2^)
_refine_ls_weighting_scheme sigma
_refine_ls_wR_factor_gt 0.0396
_refine_ls_wR_factor_ref 0.0568
_reflns_number_gt 1433
_reflns_number_total 2409
_reflns_threshold_expression I>3\s(I)
_cod_data_source_file bp5028.cif
_cod_data_source_block I
_cod_original_cell_volume 258.7078
_cod_database_code 2104683

loop_
_space_group_symop_ssg_id
_space_group_symop_ssg_operation_algebraic
1 x1,x2,x3,x4
2 -x1,x2,-x3,-x4+1/2
3 -x1,-x2,-x3,-x4
4 x1,-x2,x3,x4+1/2
5 x1+1/2,x2+1/2,x3,x4
6 -x1+1/2,x2+1/2,-x3,-x4+1/2
7 -x1+1/2,-x2+1/2,-x3,-x4
8 x1+1/2,-x2+1/2,x3,x4+1/2

loop_
_atom_site_type_symbol
_atom_site_label
_atom_site_fract_x
_atom_site_fract_y
_atom_site_fract_z
_atom_site_U_iso_or_equiv
_atom_site_adp_type
_atom_site_calc_flag
_atom_site_refinement_flags
_atom_site_occupancy
_atom_site_disorder_assembly
_atom_site_disorder_group
P P 0.80672(9) -0.01175(12) 0.58376(17) 0.00636(19) Uani d . 0.4157(14) . .
P P(a) 0.80672(9) -0.01175(12) 0.58376(17) 0.0165(17) Uani d . 0.0421(7) . .
P P(b) 0.80672(9) -0.01175(12) 0.58376(17) 0.0114(16) Uani d . 0.0421(7) . .
O O1 0.63754(19) 0 0.2775(3) 0.0089(4) Uani d . 1 . .
O O2 1 -0.0644(3) 0.5 0.0179(6) Uani d . 0.4157(14) . .
O O2(a) 1.0014(13) -0.0545(9) 0.532(2) 0.027(3) Uani d . 0.0421(7) . .
O O3 0.80628(16) -0.14636(13) 0.7591(3) 0.0130(3) Uani d . 1 . .
O O3(a) 0.8438(15) -0.1466(13) 0.729(2) 0.030(4) Uani d . 0.0421(7) . .
O O3(b) 0.7622(11) -0.1517(11) 0.772(2) 0.001(2) Uani d . 0.0421(7) . .
Cr Cr 0.5 -0.18798(6) 0 0.00790(15) Uani d . 1 . .
Cr Cr(a) 0.4749(11) -0.1898(3) 0.019(2) 0.0113(14) Uani d . 0.0423(8) . .

loop_
_atom_site_aniso_label
_atom_site_aniso_U_11
_atom_site_aniso_U_22
_atom_site_aniso_U_33
_atom_site_aniso_U_12
_atom_site_aniso_U_13
_atom_site_aniso_U_23
_atom_site_aniso_type_symbol
P 0.0053(3) 0.0074(3) 0.0052(3) -0.00064(18) 0 -0.0012(3) P
P(a) 0.003(2) 0.027(3) 0.017(3) 0.009(2) 0.000(2) 0.010(3) P
P(b) 0.013(2) 0.010(2) 0.006(3) -0.005(2) -0.004(2) 0.021(3) P
O1 0.0096(7) 0.0069(6) 0.0083(7) 0 0.0000(5) 0 O
O2 0.0090(9) 0.0233(11) 0.0236(10) 0 0.0081(7) 0 O
O2(a) 0.011(3) 0.054(6) 0.021(4) -0.004(5) 0.015(3) -0.013(5) O
O3 0.0152(6) 0.0099(5) 0.0110(5) 0.0027(4) 0.0002(4) 0.0026(4) O
O3(a) 0.036(7) 0.021(5) 0.016(5) 0.009(5) -0.016(5) -0.005(4) O
O3(b) -0.002(4) 0.001(3) 0.002(3) 0.004(3) -0.003(3) 0.000(2) O
Cr 0.0083(2) 0.0051(2) 0.0073(2) 0 -0.00179(14) 0 Cr
Cr(a) 0.016(3) 0.0040(7) 0.010(2) -0.0014(8) -0.0012(16) 0.0006(9) Cr

loop_
_atom_site_displace_Fourier_atom_site_label
_atom_site_displace_Fourier_axis
_atom_site_displace_Fourier_wave_vector_seq_id
_atom_site_displace_Fourier_param_cos
_atom_site_displace_Fourier_param_sin
P x 1 -0.0026 -0.0029
P y 1 -0.0034 0.0032
P z 1 0.0059 0.0045
P x 2 -0.0008 -0.0022
P y 2 -0.0006 -0.0011
P z 2 0.0011 0.003
P x 3 0.0003 -0.0005
P y 3 0.0007 0
P z 3 0.0003 0.0002
P x 4 0 0.0003
P y 4 0 -0.0001
P z 4 0 -0.0002
P(a) x 1 -0.0026 -0.0029
P(a) y 1 -0.0034 0.0032
P(a) z 1 0.0059 0.0045
P(a) x 2 -0.0008 -0.0022
P(a) y 2 -0.0006 -0.0011
P(a) z 2 0.0011 0.003
P(a) x 3 0.0003 -0.0005
P(a) y 3 0.0007 0
P(a) z 3 0.0003 0.0002
P(a) x 4 0 0.0003
P(a) y 4 0 -0.0001
P(a) z 4 0 -0.0002
P(b) x 1 -0.0026 -0.0029
P(b) y 1 -0.0034 0.0032
P(b) z 1 0.0059 0.0045
P(b) x 2 -0.0008 -0.0022
P(b) y 2 -0.0006 -0.0011
P(b) z 2 0.0011 0.003
P(b) x 3 0.0003 -0.0005
P(b) y 3 0.0007 0
P(b) z 3 0.0003 0.0002
P(b) x 4 0 0.0003
P(b) y 4 0 -0.0001
P(b) z 4 0 -0.0002
O1 x 1 0 0
O1 y 1 -0.00147(15) 0.00650(15)
O1 z 1 0 0
O1 x 2 0.00174(16) -0.00535(16)
O1 y 2 0 0
O1 z 2 -0.0016(2) 0.0005(2)
O2 x 1 0.0059(3) 0
O2 y 1 0 0.0106(3)
O2 z 1 0.0433(4) 0
O3 x 1 -0.01698(16) 0.00907(19)
O3 y 1 -0.00274(13) -0.00222(16)
O3 z 1 0.0155(2) -0.0146(3)
O3 x 2 -0.00260(17) -0.00705(16)
O3 y 2 0.00084(14) -0.00064(13)
O3 z 2 0.0041(2) 0.0047(2)
O3 x 3 0.00051(18) -0.00045(16)
O3 y 3 -0.00005(15) -0.00079(12)
O3 z 3 -0.0031(3) -0.0009(2)
Cr x 1 0.01166(6) 0
Cr y 1 0 0.00209(12)
Cr z 1 -0.01334(7) 0
Cr x 2 0 -0.00342(5)
Cr y 2 -0.00027(12) 0
Cr z 2 0 0.00195(6)
Cr x 3 0.00072(7) 0
Cr y 3 0 -0.00066(11)
Cr z 3 -0.00122(8) 0
Cr x 4 0 0.00056(9)
Cr y 4 -0.00080(12) 0
Cr z 4 0 0.00022(10)

loop_
_atom_site_displace_special_func_atom_site_label
_atom_site_displace_special_func_sawtooth_ax
_atom_site_displace_special_func_sawtooth_ay
_atom_site_displace_special_func_sawtooth_az
_atom_site_displace_special_func_sawtooth_c
_atom_site_displace_special_func_sawtooth_w
O3 -0.0327 -0.0044 0.0057 0.69197(13) 0.9157(14)
Cr -0.0238 0 0.0133 0.25 0.9154(15)

loop_
_atom_site_Fourier_wave_vector_seq_id
_atom_site_Fourier_wave_vector_x
_atom_site_Fourier_wave_vector_z
1 -0.36100 0.47100
2 -0.72200 0.94200
3 -1.08300 1.41300
4 -1.44400 1.88400

loop_
_atom_site_occ_Fourier_atom_site_label
_atom_site_occ_Fourier_wave_vector_seq_id
_atom_site_occ_Fourier_param_cos
_atom_site_occ_Fourier_param_sin
P(a) 1 3.1457 -3.976
P(a) 2 -0.6242 0.1476
P(b) 1 3.1461 -3.9765
P(b) 2 0.6245 -0.1476

loop_
_atom_site_occ_special_func_atom_site_label
_atom_site_occ_special_func_crenel_c
_atom_site_occ_special_func_crenel_w
P 0.85681(8) 0.4157(14)
P(a) 1.10681(15) 0.0843(14)
P(b) 0.60681(15) 0.0843(14)
O2 0.75 0.4157(14)
O2(a) 1.0147(10) 0.0843(14)
O3(a) 1.1644(13) 0.0843(14)
O3(b) 1.2140(10) 0.0843(14)
Cr(a) 0.7679(11) 0.0846(15)

loop_
_atom_site_U_Fourier_atom_site_label
_atom_site_U_Fourier_tens_elem
_atom_site_U_Fourier_wave_vector_seq_id
_atom_site_U_Fourier_param_cos
_atom_site_U_Fourier_param_sin
P U11 1 0 0
P U22 1 0 0
P U33 1 0.0007(3) -0.0016(3)
P U12 1 0.0005(2) 0
P U13 1 0.00041(17) 0
P U23 1 0.0010(3) -0.0016(3)
O3 U11 1 -0.0046(6) 0.0048(6)
O3 U22 1 0.0001(5) 0.0001(5)
O3 U33 1 -0.0004(5) 0.0026(5)
O3 U12 1 0.0001(4) -0.0004(4)
O3 U13 1 0.0034(4) -0.0022(4)
O3 U23 1 -0.0001(4) 0.0000(4)
Cr U11 1 0 -0.0004(2)
Cr U22 1 0 -0.00007(19)
Cr U33 1 0 0.00131(19)
Cr U12 1 0.00024(12) 0
Cr U13 1 0 0.00070(15)
Cr U23 1 -0.00011(11) 0
Cr U11 2 0.0019(2) 0
Cr U22 2 -0.00020(19) 0
Cr U33 2 0.00087(19) 0
Cr U12 2 0 -0.00025(12)
Cr U13 2 -0.00055(16) 0
Cr U23 2 0 -0.00015(12)

loop_
_atom_type_symbol
_atom_type_scat_dispersion_real
_atom_type_scat_dispersion_imag
_atom_type_scat_source
Cr 0.321 0.624 'International Tables Vol C tables 4.2.6.8 and 6.1.1.1'
P 0.102 0.094 'International Tables Vol C tables 4.2.6.8 and 6.1.1.1'
O 0.011 0.006 'International Tables Vol C tables 4.2.6.8 and 6.1.1.1'

loop_
_cell_wave_vector_seq_id
_cell_wave_vector_x
_cell_wave_vector_y
_cell_wave_vector_z
1 -0.36100 0.00000 0.47100

loop_
_geom_angle_atom_site_label_1
_geom_angle_atom_site_label_2
_geom_angle_atom_site_label_3
_geom_angle_site_symmetry_1
_geom_angle_site_symmetry_2
_geom_angle_site_symmetry_3
_geom_angle_publ_flag
_geom_angle_max
_geom_angle_min
_geom_angle_av
O1 P O1 . . 2_656 yes 75.16(8) 68.12(8) 71.57(8)
O1 P O2 . . . yes 109.88(9) 99.57(9) 105.03(9)
O1 P O3 . . . yes 112.45(14) 110.09(14) 111.24(14)
O1 P O3 . . 2_757 yes 165.49(9) 162.73(9) 164.43(9)
O1 P O3 . . 6_656 yes 64.99(8) 61.34(8) 62.67(8)
O1 P O3 . . 3_756 yes 96.30(9) 87.35(9) 91.80(9)
O1 P O3 . . 7_646 yes 66.62(8) 64.72(8) 65.47(8)
O1 P O3 . . 4_555 yes 114.29(15) 110.74(14) 111.48(14)
O1 P O2 2_656 . . yes 168.2(4) 162.5(4) 164.8(4)
O1 P O3 2_656 . . yes 69.78(15) 65.34(15) 66.44(15)
O1 P O3 2_656 . 2_757 yes 109.00(8) 105.73(8) 106.69(8)
O1 P O3 2_656 . 6_656 yes 94.32(8) 86.62(7) 89.39(7)
O1 P O3 2_656 . 3_756 yes 155.83(6) 149.68(7) 151.59(7)
O1 P O3 2_656 . 7_646 yes 99.29(8) 83.42(8) 89.02(8)
O1 P O3 2_656 . 4_555 yes 86.72(16) 75.25(16) 82.65(16)
O2 P O3 . . . yes 105.4(3) 101.0(3) 103.1(3)
O2 P O3 . . 2_757 yes 76.97(12) 66.69(13) 72.64(11)
O2 P O3 . . 6_656 yes 105.1(2) 92.8(2) 101.8(3)
O2 P O3 . . 3_756 yes 43.0(3) 33.3(2) 40.4(3)
O2 P O3 . . 7_646 yes 79.6(2) 69.9(3) 76.7(3)
O2 P O3 . . 4_555 yes 112.3(3) 110.6(3) 111.4(3)
O3 P O3 . . 2_757 yes 57.14(13) 53.58(14) 55.86(14)
O3 P O3 . . 6_656 yes 163.10(18) 153.07(17) 155.15(17)
O3 P O3 . . 3_756 yes 144.76(16) 134.39(16) 141.93(16)
O3 P O3 . . 7_646 yes 66.57(15) 59.62(15) 62.35(15)
O3 P O3 . . 4_555 yes 114.9(2) 112.7(2) 113.9(2)
O3 P O3 2_757 . 6_656 yes 134.81(8) 131.53(8) 132.76(8)
O3 P O3 2_757 . 3_756 yes 97.58(9) 90.64(9) 95.31(9)
O3 P O3 2_757 . 7_646 yes 100.82(8) 97.24(9) 99.13(9)
O3 P O3 2_757 . 4_555 yes 84.97(14) 82.48(14) 83.19(14)
O3 P O3 6_656 . 3_756 yes 64.90(9) 61.62(9) 62.28(9)
O3 P O3 6_656 . 7_646 yes 127.01(8) 123.40(9) 125.58(8)
O3 P O3 6_656 . 4_555 yes 57.01(15) 53.44(15) 54.57(15)
O3 P O3 3_756 . 7_646 yes 110.22(10) 94.92(10) 104.97(10)
O3 P O3 3_756 . 4_555 yes 90.17(17) 78.74(18) 82.33(18)
O3 P O3 7_646 . 4_555 yes 177.47(15) 169.49(17) 171.90(17)
O1 Cr O1 . . 2_655 yes 81.47(8) 78.90(8) 79.97(9)
O1 Cr O2 . . 7_645 yes 147.92(10) 138.84(11) 141.29(11)
O1 Cr O2 . . 7_646 yes 100.07(14) 94.16(16) 96.17(15)
O1 Cr O3 . . 1_554 yes 89.27(11) 76.20(9) 83.84(10)
O1 Cr O3 . . . yes 45.23(7) 44.04(7) 44.68(7)
O1 Cr O3 . . 2_655 yes 125.22(9) 121.91(10) 123.74(10)
O1 Cr O3 . . 2_656 yes 90.95(11) 79.31(9) 85.74(10)
O1 Cr O3 . . 3_656 yes 63.98(8) 52.16(7) 57.50(8)
O1 Cr O3 . . 7_646 yes 97.03(11) 92.83(11) 95.21(11)
O1 Cr O3 . . 4_554 yes 62.25(8) 50.61(8) 55.71(8)
O1 Cr O3 . . 8_444 yes 169.28(14) 160.25(15) 165.18(14)
O1 Cr O2 2_655 . 7_645 yes 100.04(15) 94.16(16) 96.08(15)
O1 Cr O2 2_655 . 7_646 yes 147.88(10) 138.84(11) 141.23(11)
O1 Cr O3 2_655 . 1_554 yes 90.95(11) 79.31(9) 85.88(10)
O1 Cr O3 2_655 . . yes 125.22(9) 121.91(10) 123.70(10)
O1 Cr O3 2_655 . 2_655 yes 45.23(7) 44.04(7) 44.68(7)
O1 Cr O3 2_655 . 2_656 yes 89.27(11) 76.19(9) 83.70(10)
O1 Cr O3 2_655 . 3_656 yes 62.25(8) 50.61(8) 55.62(8)
O1 Cr O3 2_655 . 7_646 yes 169.29(14) 160.25(15) 165.25(14)
O1 Cr O3 2_655 . 4_554 yes 63.98(8) 52.16(7) 57.58(8)
O1 Cr O3 2_655 . 8_444 yes 97.03(11) 92.82(11) 95.21(11)
O2 Cr O3 7_645 . 1_554 yes 64.41(10) 61.23(11) 62.36(10)
O2 Cr O3 7_645 . . yes 132.32(9) 126.96(9) 129.94(10)
O2 Cr O3 7_645 . 2_655 yes 59.29(11) 54.51(11) 58.14(10)
O2 Cr O3 7_645 . 2_656 yes 130.22(11) 125.32(12) 128.61(11)
O2 Cr O3 7_645 . 3_656 yes 152.73(8) 143.02(6) 146.14(8)
O2 Cr O3 7_645 . 7_646 yes 78.11(13) 74.49(14) 77.34(15)
O2 Cr O3 7_645 . 8_444 yes 51.37(13) 46.30(14) 49.78(14)
O2 Cr O3 7_646 . 1_554 yes 130.22(11) 125.34(12) 128.64(11)
O2 Cr O3 7_646 . . yes 59.29(11) 54.53(11) 58.11(10)
O2 Cr O3 7_646 . 2_655 yes 132.32(9) 126.96(9) 129.86(10)
O2 Cr O3 7_646 . 2_656 yes 64.44(10) 61.23(11) 62.41(10)
O2 Cr O3 7_646 . 7_646 yes 51.37(13) 46.33(14) 49.81(14)
O2 Cr O3 7_646 . 4_554 yes 152.74(8) 143.02(7) 146.34(8)
O2 Cr O3 7_646 . 8_444 yes 78.11(13) 74.45(14) 77.28(15)
O3 Cr O3 1_554 . . yes 104.58(10) 89.54(10) 94.28(10)
O3 Cr O3 1_554 . 2_655 yes 87.69(9) 74.64(8) 84.08(10)
O3 Cr O3 1_554 . 2_656 yes 166.6(2) 163.46(13) 165.27(14)
O3 Cr O3 1_554 . 3_656 yes 131.44(12) 118.97(11) 126.88(12)
O3 Cr O3 1_554 . 7_646 yes 84.17(14) 78.51(15) 80.31(15)
O3 Cr O3 1_554 . 4_554 yes 44.63(11) 34.72(11) 38.15(10)
O3 Cr O3 1_554 . 8_444 yes 112.06(14) 106.47(15) 110.03(15)
O3 Cr O3 . . 2_655 yes 168.06(11) 165.38(10) 167.09(11)
O3 Cr O3 . . 2_656 yes 87.65(9) 74.64(9) 83.97(10)
O3 Cr O3 . . 3_656 yes 85.66(8) 75.70(8) 82.62(8)
O3 Cr O3 . . 7_646 yes 57.13(12) 53.74(12) 55.04(12)
O3 Cr O3 . . 4_554 yes 96.93(9) 85.89(8) 88.75(8)
O3 Cr O3 . . 8_444 yes 137.26(13) 131.47(14) 135.67(14)
O3 Cr O3 2_655 . 2_656 yes 104.58(10) 89.54(10) 94.16(10)
O3 Cr O3 2_655 . 3_656 yes 96.93(9) 85.89(8) 88.67(8)
O3 Cr O3 2_655 . 7_646 yes 137.26(13) 131.46(14) 135.74(14)
O3 Cr O3 2_655 . 4_554 yes 85.66(8) 75.70(8) 82.69(8)
O3 Cr O3 2_655 . 8_444 yes 57.13(12) 53.75(12) 55.01(12)
O3 Cr O3 2_656 . 3_656 yes 44.63(11) 34.72(11) 38.09(10)
O3 Cr O3 2_656 . 7_646 yes 112.06(14) 106.47(15) 110.09(15)
O3 Cr O3 2_656 . 4_554 yes 131.44(12) 118.96(11) 126.82(12)
O3 Cr O3 2_656 . 8_444 yes 84.17(14) 78.51(15) 80.37(15)
O3 Cr O3 3_656 . 7_646 yes 133.86(13) 131.06(13) 132.66(13)
O3 Cr O3 3_656 . 4_554 yes 92.93(8) 79.09(10) 89.35(9)
O3 Cr O3 3_656 . 8_444 yes 112.79(13) 104.20(13) 108.13(13)
O3 Cr O3 7_646 . 4_554 yes 112.79(13) 104.20(13) 108.11(13)
O3 Cr O3 7_646 . 8_444 yes 94.79(16) 91.21(16) 92.52(16)
O3 Cr O3 4_554 . 8_444 yes 133.86(13) 131.04(13) 132.66(13)

loop_
_geom_bond_atom_site_label_1
_geom_bond_atom_site_label_2
_geom_bond_site_symmetry_1
_geom_bond_site_symmetry_2
_geom_bond_publ_flag
_geom_bond_distance_max
_geom_bond_distance_min
_geom_bond_distance_av
P O1 . . yes 1.5423(16) 1.5213(16) 1.5348(16)
P O1 . 2_656 yes 3.449(2) 3.288(2) 3.389(2)
P O2 . . yes 1.640(3) 1.553(3) 1.597(3)
P O3 . . yes 1.537(4) 1.495(4) 1.516(4)
P O3 . 2_757 yes 3.582(3) 3.466(3) 3.491(3)
P O3 . 6_656 yes 3.498(4) 3.378(4) 3.468(4)
P O3 . 3_756 yes 3.737(4) 3.454(4) 3.542(4)
P O3 . 7_646 yes 3.320(4) 3.202(4) 3.253(4)
P O3 . 4_555 yes 1.500(4) 1.461(4) 1.484(4)
Cr O1 . . yes 2.106(3) 2.051(2) 2.080(2)
Cr O1 . 2_655 yes 2.106(3) 2.051(2) 2.080(2)
Cr O2 . 7_645 yes 3.396(5) 3.093(5) 3.193(6)
Cr O2 . 7_646 yes 3.395(5) 3.093(5) 3.190(6)
Cr O3 . 1_554 yes 3.428(4) 2.380(5) 2.708(4)
Cr O3 . . yes 3.544(3) 3.489(3) 3.513(3)
Cr O3 . 2_655 yes 3.544(3) 3.489(3) 3.513(3)
Cr O3 . 2_656 yes 3.428(4) 2.380(5) 2.716(4)
Cr O3 . 3_656 yes 4.084(4) 3.594(4) 3.950(4)
Cr O3 . 7_646 yes 2.049(4) 1.974(4) 2.024(4)
Cr O3 . 4_554 yes 4.084(4) 3.594(4) 3.946(4)
Cr O3 . 8_444 yes 2.049(4) 1.974(4) 2.024(4)

loop_
_geom_hbond_atom_site_label_D
_geom_hbond_atom_site_label_H
_geom_hbond_atom_site_label_A
_geom_hbond_site_symmetry_D
_geom_hbond_site_symmetry_H
_geom_hbond_site_symmetry_A
_geom_hbond_distance_DH
_geom_hbond_distance_HA
_geom_hbond_distance_DA
_geom_hbond_angle_DHA
_geom_hbond_publ_flag
? ? ? ? ? ? ? ? ? ? ?

loop_
_geom_torsion_atom_site_label_1
_geom_torsion_atom_site_label_2
_geom_torsion_atom_site_label_3
_geom_torsion_atom_site_label_4
_geom_torsion_site_symmetry_1
_geom_torsion_site_symmetry_2
_geom_torsion_site_symmetry_3
_geom_torsion_site_symmetry_4
_geom_torsion
_geom_torsion_publ_flag
? ? ? ? ? ? ? ? ? ?
